data_4339689
loop_
_publ_author_name
'Ilter, Elif Ece'
'Asmafiliz, Nuran'
'Kili\,c, Zeynel'
'Isiklan, Muhammet'
'H\"okelek, Tuncer'
'Caylak, Nagihan'
'Sahin, Ertan'

_publ_section_title
;
 Phosphorus-nitrogen compounds. 14. Synthesis, stereogenism, and
 structural investigations of novel n/o spirocyclic phosphazene
 derivatives.
;
_journal_issue 23
_journal_name_full 'Inorganic chemistry'
_journal_page_first 9931
_journal_page_last 9944
_journal_paper_doi 10.1021/ic701216f
_journal_volume 46
_journal_year 2007
_chemical_formula_moiety 'C11 H9 Cl4 N4 O P3'
_chemical_formula_sum 'C11 H9 Cl4 N4 O P3'
_chemical_formula_weight 447.93
_chemical_name_systematic
;
 4,4,6,6-Tetrachloro-3,4-dihydro-spiro[1,3,2-naphthoxazaphosphorine-
 [2(lambda)**5,4(lambda)**5,6(lambda)**5][1,3,5,2,4,6]-triazatriphosphorine
;
_space_group_IT_number 2
_symmetry_cell_setting triclinic
_symmetry_space_group_name_Hall '-P 1'
_symmetry_space_group_name_H-M 'P -1'
_atom_sites_solution_hydrogens geom
_atom_sites_solution_primary direct
_atom_sites_solution_secondary difmap
_audit_creation_method SHELXL-97
_cell_angle_alpha 107.546(13)
_cell_angle_beta 98.551(12)
_cell_angle_gamma 97.400(11)
_cell_formula_units_Z 4
_cell_length_a 8.2643(9)
_cell_length_b 12.545(2)
_cell_length_c 18.595(3)
_cell_measurement_reflns_used 25
_cell_measurement_temperature 296(2)
_cell_measurement_theta_max 32.3
_cell_measurement_theta_min 2.6
_cell_volume 1786.6(5)
_computing_cell_refinement 'CAD4 Express'
_computing_data_collection 'CAD4 Express (Enraf Nonius, 1994)'
_computing_data_reduction 'XCAD4 (Harms & Wocadlo, 1995)'
_computing_molecular_graphics 'Ortep-3 for Windows (Farrugia, 1997)'
_computing_publication_material 'WinGX publication routines (Farrugia, 1999)'
_computing_structure_refinement 'SHELXL97 (Sheldrick, 1997)'
_computing_structure_solution 'SHELXS97 (Sheldrick, 1997)'
_diffrn_ambient_temperature 296(2)
_diffrn_measured_fraction_theta_full 0.960
_diffrn_measured_fraction_theta_max 0.960
_diffrn_measurement_device_type 'Enraf Nonius TurboCAD4 Diffractometer'
_diffrn_measurement_method 'non-profiled omega scans'
_diffrn_radiation_monochromator graphite
_diffrn_radiation_source 'fine-focus sealed tube'
_diffrn_radiation_type CuK\a
_diffrn_radiation_wavelength 1.54184
_diffrn_reflns_av_R_equivalents 0.0229
_diffrn_reflns_av_sigmaI/netI 0.0503
_diffrn_reflns_limit_h_max 0
_diffrn_reflns_limit_h_min -10
_diffrn_reflns_limit_k_max 15
_diffrn_reflns_limit_k_min -15
_diffrn_reflns_limit_l_max 23
_diffrn_reflns_limit_l_min -22
_diffrn_reflns_number 7332
_diffrn_reflns_theta_full 74.25
_diffrn_reflns_theta_max 74.25
_diffrn_reflns_theta_min 3.76
_diffrn_standards_decay_% 1
_diffrn_standards_interval_time 120
_diffrn_standards_number 3
_exptl_absorpt_coefficient_mu 8.640
_exptl_absorpt_correction_T_max 0.264
_exptl_absorpt_correction_T_min 0.109
_exptl_absorpt_correction_type psi-scan
_exptl_absorpt_process_details
;
North A.C.T., Phillips D.C. & Mathews F.S. (1968) Acta. Cryst. A24, 351
;
_exptl_crystal_colour yellow
_exptl_crystal_density_diffrn 1.665
_exptl_crystal_density_method 'not measured'
_exptl_crystal_description block
_exptl_crystal_F_000 896
_exptl_crystal_size_max 0.35
_exptl_crystal_size_mid 0.25
_exptl_crystal_size_min 0.15
_refine_diff_density_max 0.772
_refine_diff_density_min -0.449
_refine_diff_density_rms 0.098
_refine_ls_extinction_method none
_refine_ls_goodness_of_fit_ref 1.021
_refine_ls_hydrogen_treatment mixed
_refine_ls_matrix_type full
_refine_ls_number_parameters 423
_refine_ls_number_reflns 7005
_refine_ls_number_restraints 3
_refine_ls_restrained_S_all 1.077
_refine_ls_R_factor_all 0.1006
_refine_ls_R_factor_gt 0.0685
_refine_ls_shift/su_max 0.000
_refine_ls_shift/su_mean 0.000
_refine_ls_structure_factor_coef Fsqd
_refine_ls_weighting_details 'calc w=1/[\s^2^(Fo^2^)+(0.1233P)^2^] where P=(Fo^2^+2Fc^2^)/3'
_refine_ls_weighting_scheme calc
_refine_ls_wR_factor_gt 0.1625
_refine_ls_wR_factor_ref 0.1848
_reflns_number_gt 4528
_reflns_number_total 7005
_reflns_threshold_expression I>2\s(I)
_cod_data_source_file ic701216f-file006.cif
_cod_data_source_block compound_3a
_cod_database_code 4339689

loop_
_symmetry_equiv_pos_as_xyz
'x, y, z'
'-x, -y, -z'

loop_
_atom_site_label
_atom_site_type_symbol
_atom_site_fract_x
_atom_site_fract_y
_atom_site_fract_z
_atom_site_U_iso_or_equiv
_atom_site_adp_type
_atom_site_occupancy
_atom_site_symmetry_multiplicity
_atom_site_calc_flag
_atom_site_refinement_flags
Cl1 Cl 0.3275(2) 0.28506(12) 0.85798(8) 0.0704(4) Uani 1 1 d .
Cl2 Cl 0.1743(2) 0.17095(15) 0.68620(9) 0.0802(4) Uani 1 1 d .
Cl3 Cl 0.7199(2) 0.06823(16) 0.64170(9) 0.0829(5) Uani 1 1 d .
Cl4 Cl 0.8643(2) 0.18964(16) 0.81335(10) 0.0858(5) Uani 1 1 d .
P1 P 0.42744(14) -0.04231(9) 0.78514(7) 0.0443(3) Uani 1 1 d .
P2 P 0.64949(15) 0.10189(10) 0.74269(8) 0.0507(3) Uani 1 1 d .
P3 P 0.34788(15) 0.15616(10) 0.76667(7) 0.0506(3) Uani 1 1 d .
O1 O 0.4784(5) -0.0408(2) 0.87125(18) 0.0539(8) Uani 1 1 d .
N1 N 0.6002(5) -0.0102(3) 0.7582(3) 0.0570(10) Uani 1 1 d .
N2 N 0.5194(6) 0.1853(4) 0.7457(3) 0.0745(15) Uani 1 1 d .
N3 N 0.3007(5) 0.0427(4) 0.7827(3) 0.0555(10) Uani 1 1 d .
N4 N 0.3327(6) -0.1706(3) 0.7415(2) 0.0572(10) Uani 1 1 d D
H4A H 0.251(5) -0.198(3) 0.700(2) 0.058(15) Uiso 1 1 d D
C1 C 0.4091(6) -0.2658(4) 0.7511(3) 0.0508(10) Uani 1 1 d D
H1A H 0.4765 -0.2874 0.7125 0.061 Uiso 1 1 calc R
H1B H 0.3220 -0.3305 0.7427 0.061 Uiso 1 1 calc R
C2 C 0.5156(6) -0.2377(3) 0.8291(3) 0.0470(10) Uani 1 1 d .
C3 C 0.5441(6) -0.1315(3) 0.8849(3) 0.0471(9) Uani 1 1 d .
C4 C 0.6455(6) -0.1058(4) 0.9585(3) 0.0528(10) Uani 1 1 d .
H4 H 0.6644 -0.0325 0.9934 0.063 Uiso 1 1 calc R
C5 C 0.7135(7) -0.1856(5) 0.9778(3) 0.0611(12) Uani 1 1 d .
H5 H 0.7748 -0.1684 1.0274 0.073 Uiso 1 1 calc R
C6 C 0.6950(7) -0.2974(5) 0.9246(3) 0.0607(13) Uani 1 1 d .
C7 C 0.5917(6) -0.3223(3) 0.8504(3) 0.0488(10) Uani 1 1 d .
C8 C 0.5745(8) -0.4340(4) 0.7979(4) 0.0662(14) Uani 1 1 d .
H8 H 0.5109 -0.4526 0.7486 0.079 Uiso 1 1 calc R
C9 C 0.6493(10) -0.5149(5) 0.8180(5) 0.088(2) Uani 1 1 d .
H9 H 0.6330 -0.5882 0.7833 0.106 Uiso 1 1 calc R
C10 C 0.7521(9) -0.4869(6) 0.8922(5) 0.088(2) Uani 1 1 d .
H10 H 0.8077 -0.5405 0.9051 0.106 Uiso 1 1 calc R
C11 C 0.7678(8) -0.3836(6) 0.9426(4) 0.0781(18) Uani 1 1 d .
H11 H 0.8295 -0.3677 0.9919 0.094 Uiso 1 1 calc R
Cl1' Cl 0.4355(3) 0.4474(2) 0.58044(12) 0.1241(8) Uani 1 1 d .
Cl2' Cl 0.4330(2) 0.1918(2) 0.54033(12) 0.1049(7) Uani 1 1 d .
Cl3' Cl -0.1844(2) 0.35619(19) 0.50130(12) 0.1014(6) Uani 1 1 d .
Cl4' Cl -0.1710(3) 0.10248(18) 0.46744(12) 0.1087(7) Uani 1 1 d .
P1' P 0.15562(15) 0.27281(10) 0.36118(6) 0.0465(3) Uani 1 1 d .
P2' P -0.03635(17) 0.24628(13) 0.46673(7) 0.0596(3) Uani 1 1 d .
P3' P 0.30309(17) 0.29952(14) 0.50979(7) 0.0631(4) Uani 1 1 d .
O1' O 0.1456(4) 0.3883(3) 0.34456(18) 0.0550(8) Uani 1 1 d .
N1' N -0.0179(5) 0.2341(4) 0.3825(2) 0.0569(10) Uani 1 1 d .
N2' N 0.1250(6) 0.2810(6) 0.5317(3) 0.0846(17) Uani 1 1 d .
N3' N 0.3153(5) 0.2923(4) 0.4257(2) 0.0591(10) Uani 1 1 d .
N4' N 0.1814(5) 0.1913(3) 0.2806(2) 0.0513(9) Uani 1 1 d .
H4B H 0.238(7) 0.144(5) 0.275(3) 0.069(18) Uiso 1 1 d .
C1' C 0.0706(6) 0.1806(4) 0.2080(2) 0.0469(9) Uani 1 1 d .
H1'1 H -0.0253 0.1212 0.1984 0.056 Uiso 1 1 calc R
H1'2 H 0.1293 0.1585 0.1659 0.056 Uiso 1 1 calc R
C2' C 0.0128(5) 0.2901(3) 0.2105(2) 0.0418(8) Uani 1 1 d .
C3' C 0.0485(6) 0.3858(4) 0.2753(2) 0.0475(10) Uani 1 1 d .
C4' C -0.0065(7) 0.4862(4) 0.2767(3) 0.0583(12) Uani 1 1 d .
H4' H 0.0224 0.5486 0.3216 0.070 Uiso 1 1 calc R
C5' C -0.1032(7) 0.4945(4) 0.2123(3) 0.0628(13) Uani 1 1 d .
H5' H -0.1406 0.5617 0.2135 0.075 Uiso 1 1 calc R
C6' C -0.1451(7) 0.3984(4) 0.1440(3) 0.0578(12) Uani 1 1 d .
C7' C -0.0874(5) 0.2972(4) 0.1428(3) 0.0461(9) Uani 1 1 d .
C8' C -0.1312(6) 0.2038(4) 0.0743(3) 0.0543(11) Uani 1 1 d .
H8' H -0.0958 0.1359 0.0728 0.065 Uiso 1 1 calc R
C9' C -0.2255(8) 0.2119(5) 0.0096(3) 0.0690(15) Uani 1 1 d .
H9' H -0.2525 0.1497 -0.0354 0.083 Uiso 1 1 calc R
C10' C -0.2813(8) 0.3127(6) 0.0108(4) 0.0759(17) Uani 1 1 d .
H10' H -0.3474 0.3170 -0.0330 0.091 Uiso 1 1 calc R
C11' C -0.2391(8) 0.4045(5) 0.0758(3) 0.0701(15) Uani 1 1 d .
H11' H -0.2726 0.4724 0.0755 0.084 Uiso 1 1 calc R

loop_
_atom_site_aniso_label
_atom_site_aniso_U_11
_atom_site_aniso_U_22
_atom_site_aniso_U_33
_atom_site_aniso_U_23
_atom_site_aniso_U_13
_atom_site_aniso_U_12
Cl1 0.0876(10) 0.0593(7) 0.0701(8) 0.0218(6) 0.0186(7) 0.0290(7)
Cl2 0.0844(10) 0.1076(12) 0.0677(8) 0.0454(8) 0.0151(7) 0.0451(9)
Cl3 0.0938(11) 0.1106(12) 0.0652(8) 0.0430(8) 0.0338(8) 0.0372(9)
Cl4 0.0656(9) 0.0939(11) 0.0837(10) 0.0172(8) 0.0145(7) -0.0063(8)
P1 0.0476(6) 0.0382(5) 0.0544(6) 0.0220(4) 0.0138(5) 0.0128(4)
P2 0.0504(6) 0.0487(6) 0.0657(7) 0.0298(5) 0.0209(5) 0.0162(5)
P3 0.0524(6) 0.0509(6) 0.0641(7) 0.0318(5) 0.0197(5) 0.0236(5)
O1 0.073(2) 0.0384(15) 0.0503(17) 0.0138(13) 0.0101(15) 0.0163(14)
N1 0.053(2) 0.056(2) 0.079(3) 0.036(2) 0.023(2) 0.0232(18)
N2 0.079(3) 0.056(2) 0.123(4) 0.055(3) 0.054(3) 0.032(2)
N3 0.042(2) 0.060(2) 0.078(3) 0.033(2) 0.0245(19) 0.0181(17)
N4 0.064(3) 0.045(2) 0.057(2) 0.0173(18) -0.002(2) 0.0032(18)
C1 0.054(3) 0.038(2) 0.056(2) 0.0118(19) 0.011(2) 0.0025(18)
C2 0.055(2) 0.037(2) 0.054(2) 0.0200(18) 0.018(2) 0.0055(18)
C3 0.059(3) 0.038(2) 0.048(2) 0.0180(17) 0.0116(19) 0.0084(18)
C4 0.061(3) 0.052(2) 0.045(2) 0.0152(19) 0.011(2) 0.007(2)
C5 0.068(3) 0.068(3) 0.052(3) 0.030(2) 0.008(2) 0.008(2)
C6 0.065(3) 0.063(3) 0.076(3) 0.044(3) 0.030(3) 0.019(2)
C7 0.059(3) 0.035(2) 0.060(3) 0.0233(19) 0.021(2) 0.0082(18)
C8 0.078(4) 0.041(2) 0.088(4) 0.027(2) 0.029(3) 0.012(2)
C9 0.114(6) 0.042(3) 0.130(6) 0.040(3) 0.062(5) 0.019(3)
C10 0.093(5) 0.074(4) 0.146(7) 0.080(5) 0.057(5) 0.043(4)
C11 0.085(4) 0.080(4) 0.101(5) 0.068(4) 0.027(4) 0.024(3)
Cl1' 0.1148(17) 0.1349(18) 0.0766(11) -0.0094(11) -0.0048(11) -0.0050(14)
Cl2' 0.0893(12) 0.1623(19) 0.1066(13) 0.0936(14) 0.0222(10) 0.0526(12)
Cl3' 0.0844(11) 0.1166(14) 0.0946(12) 0.0079(10) 0.0278(9) 0.0419(10)
Cl4' 0.1361(18) 0.1030(13) 0.0995(13) 0.0468(11) 0.0525(13) -0.0017(12)
P1' 0.0506(6) 0.0523(6) 0.0421(5) 0.0218(5) 0.0086(4) 0.0137(5)
P2' 0.0572(7) 0.0776(9) 0.0472(6) 0.0212(6) 0.0156(5) 0.0155(6)
P3' 0.0563(7) 0.0904(10) 0.0451(6) 0.0274(6) 0.0036(5) 0.0173(7)
O1' 0.066(2) 0.0489(17) 0.0470(17) 0.0138(14) 0.0027(15) 0.0123(15)
N1' 0.044(2) 0.082(3) 0.047(2) 0.023(2) 0.0085(16) 0.0110(19)
N2' 0.061(3) 0.154(5) 0.044(2) 0.034(3) 0.012(2) 0.032(3)
N3' 0.055(2) 0.076(3) 0.050(2) 0.027(2) 0.0067(18) 0.010(2)
N4' 0.064(2) 0.053(2) 0.049(2) 0.0235(17) 0.0163(18) 0.0322(19)
C1' 0.059(3) 0.042(2) 0.044(2) 0.0174(17) 0.0134(19) 0.0145(19)
C2' 0.046(2) 0.043(2) 0.043(2) 0.0224(17) 0.0110(17) 0.0084(17)
C3' 0.061(3) 0.042(2) 0.044(2) 0.0196(17) 0.0090(19) 0.0105(19)
C4' 0.079(3) 0.043(2) 0.054(3) 0.016(2) 0.011(2) 0.015(2)
C5' 0.076(3) 0.051(3) 0.074(3) 0.032(2) 0.016(3) 0.027(2)
C6' 0.064(3) 0.060(3) 0.062(3) 0.037(2) 0.013(2) 0.015(2)
C7' 0.046(2) 0.053(2) 0.049(2) 0.0320(19) 0.0100(18) 0.0070(18)
C8' 0.066(3) 0.051(2) 0.048(2) 0.023(2) 0.008(2) 0.006(2)
C9' 0.083(4) 0.072(3) 0.046(3) 0.027(2) -0.003(2) -0.008(3)
C10' 0.076(4) 0.092(4) 0.067(3) 0.050(3) -0.004(3) 0.004(3)
C11' 0.078(4) 0.083(4) 0.072(3) 0.050(3) 0.012(3) 0.034(3)

loop_
_atom_type_symbol
_atom_type_description
_atom_type_scat_dispersion_real
_atom_type_scat_dispersion_imag
_atom_type_scat_source
C C 0.0180 0.0090 'International Tables Vol C Tables 4.2.6.8 and 6.1.1.4'
H H 0.0000 0.0000 'International Tables Vol C Tables 4.2.6.8 and 6.1.1.4'
Cl Cl 0.3640 0.7020 'International Tables Vol C Tables 4.2.6.8 and 6.1.1.4'
N N 0.0310 0.0180 'International Tables Vol C Tables 4.2.6.8 and 6.1.1.4'
O O 0.0490 0.0320 'International Tables Vol C Tables 4.2.6.8 and 6.1.1.4'
P P 0.2960 0.4330 'International Tables Vol C Tables 4.2.6.8 and 6.1.1.4'

loop_
_geom_angle_atom_site_label_1
_geom_angle_atom_site_label_2
_geom_angle_atom_site_label_3
_geom_angle
O1 P1 N3 108.7(2)
O1 P1 N4 102.5(2)
N3 P1 N4 109.8(2)
O1 P1 N1 106.2(2)
N3 P1 N1 114.8(2)
N4 P1 N1 113.9(2)
N1 P2 N2 118.8(2)
N1 P2 Cl3 109.09(19)
N2 P2 Cl3 108.7(2)
N1 P2 Cl4 109.92(19)
N2 P2 Cl4 108.4(2)
Cl3 P2 Cl4 100.30(9)
N3 P3 N2 119.8(2)
N3 P3 Cl2 110.63(18)
N2 P3 Cl2 107.6(2)
N3 P3 Cl1 108.54(18)
N2 P3 Cl1 108.0(2)
Cl2 P3 Cl1 100.68(8)
C3 O1 P1 119.1(3)
P2 N1 P1 122.8(2)
P3 N2 P2 120.7(3)
P3 N3 P1 122.6(2)
C1 N4 P1 120.3(3)
C1 N4 H4A 108(3)
P1 N4 H4A 130(3)
N4 C1 C2 112.7(4)
N4 C1 H1A 109.0
C2 C1 H1A 109.0
N4 C1 H1B 109.0
C2 C1 H1B 109.0
H1A C1 H1B 107.8
C3 C2 C7 116.2(4)
C3 C2 C1 123.4(4)
C7 C2 C1 120.5(4)
C2 C3 O1 122.0(4)
C2 C3 C4 122.9(4)
O1 C3 C4 115.1(4)
C5 C4 C3 120.3(5)
C5 C4 H4 119.9
C3 C4 H4 119.9
C4 C5 C6 121.6(5)
C4 C5 H5 119.2
C6 C5 H5 119.2
C11 C6 C5 123.2(6)
C11 C6 C7 119.3(5)
C5 C6 C7 117.4(4)
C8 C7 C2 121.6(5)
C8 C7 C6 116.8(5)
C2 C7 C6 121.5(4)
C9 C8 C7 121.6(6)
C9 C8 H8 119.2
C7 C8 H8 119.2
C8 C9 C10 120.0(6)
C8 C9 H9 120.0
C10 C9 H9 120.0
C11 C10 C9 119.4(6)
C11 C10 H10 120.3
C9 C10 H10 120.3
C10 C11 C6 122.7(7)
C10 C11 H11 118.7
C6 C11 H11 118.7
O1' P1' N3' 108.5(2)
O1' P1' N1' 106.7(2)
N3' P1' N1' 115.3(2)
O1' P1' N4' 102.26(19)
N3' P1' N4' 109.9(2)
N1' P1' N4' 113.2(2)
N1' P2' N2' 119.1(2)
N1' P2' Cl3' 110.29(19)
N2' P2' Cl3' 107.0(2)
N1' P2' Cl4' 108.94(19)
N2' P2' Cl4' 109.1(2)
Cl3' P2' Cl4' 100.91(12)
N3' P3' N2' 119.6(2)
N3' P3' Cl1' 108.4(2)
N2' P3' Cl1' 109.1(2)
N3' P3' Cl2' 109.0(2)
N2' P3' Cl2' 108.3(2)
Cl1' P3' Cl2' 100.74(12)
C3' O1' P1' 119.0(3)
P2' N1' P1' 122.5(3)
P2' N2' P3' 119.5(3)
P3' N3' P1' 122.2(3)
C1' N4' P1' 120.9(3)
C1' N4' H4B 112(4)
P1' N4' H4B 126(4)
N4' C1' C2' 111.6(4)
N4' C1' H1'1 109.3
C2' C1' H1'1 109.3
N4' C1' H1'2 109.3
C2' C1' H1'2 109.3
H1'1 C1' H1'2 108.0
C3' C2' C7' 117.1(4)
C3' C2' C1' 123.8(4)
C7' C2' C1' 119.1(4)
C2' C3' C4' 123.1(4)
C2' C3' O1' 121.9(4)
C4' C3' O1' 115.0(4)
C5' C4' C3' 120.7(5)
C5' C4' H4' 119.7
C3' C4' H4' 119.7
C4' C5' C6' 118.9(4)
C4' C5' H5' 120.6
C6' C5' H5' 120.6
C7' C6' C11' 119.1(5)
C7' C6' C5' 120.1(4)
C11' C6' C5' 120.7(5)
C8' C7' C6' 118.6(4)
C8' C7' C2' 121.2(4)
C6' C7' C2' 120.2(4)
C9' C8' C7' 120.7(5)
C9' C8' H8' 119.6
C7' C8' H8' 119.6
C8' C9' C10' 120.5(5)
C8' C9' H9' 119.7
C10' C9' H9' 119.7
C11' C10' C9' 120.0(5)
C11' C10' H10' 120.0
C9' C10' H10' 120.0
C10' C11' C6' 120.9(5)
C10' C11' H11' 119.5
C6' C11' H11' 119.5

loop_
_geom_bond_atom_site_label_1
_geom_bond_atom_site_label_2
_geom_bond_distance
Cl1 P3 2.0064(19)
Cl2 P3 1.9823(19)
Cl3 P2 1.9882(19)
Cl4 P2 2.005(2)
P1 O1 1.588(3)
P1 N3 1.594(4)
P1 N4 1.601(4)
P1 N1 1.625(4)
P2 N1 1.535(4)
P2 N2 1.589(4)
P3 N3 1.553(4)
P3 N2 1.553(5)
O1 C3 1.395(5)
N4 H4A 0.89(4)
C1 N4 1.464(6)
C1 H1A 0.9700
C1 H1B 0.9700
C2 C3 1.385(6)
C2 C1 1.496(7)
C3 C4 1.415(6)
C4 H4 0.9300
C5 C4 1.323(7)
C5 H5 0.9300
C6 C11 1.403(7)
C6 C5 1.426(8)
C6 C7 1.433(7)
C7 C8 1.421(7)
C7 C2 1.424(6)
C8 C9 1.370(9)
C8 H8 0.9300
C9 H9 0.9300
C10 C9 1.424(11)
C10 H10 0.9300
C11 C10 1.329(10)
C11 H11 0.9300
Cl1' P3' 1.986(3)
Cl2' P3' 1.989(2)
Cl3' P2' 1.986(2)
Cl4' P2' 1.999(2)
P1' O1' 1.580(3)
P1' N3' 1.584(4)
P1' N1' 1.599(4)
P1' N4' 1.601(4)
P2' N1' 1.559(4)
P2' N2' 1.575(5)
P3' N3' 1.558(4)
P3' N2' 1.592(5)
O1' C3' 1.402(5)
N4' C1' 1.473(6)
N4' H4B 0.79(6)
C1' H1'1 0.9700
C1' H1'2 0.9700
C2' C3' 1.382(6)
C2' C7' 1.433(6)
C2' C1' 1.502(6)
C4' C5' 1.377(7)
C4' C3' 1.388(6)
C4' H4' 0.9300
C5' H5' 0.9300
C6' C7' 1.409(7)
C6' C11' 1.413(7)
C6' C5' 1.424(8)
C7' C8' 1.407(7)
C8' C9' 1.370(7)
C8' H8' 0.9300
C9' H9' 0.9300
C10' C9' 1.397(9)
C10' H10' 0.9300
C11' C10' 1.356(9)
C11' H11' 0.9300

loop_
_geom_torsion_atom_site_label_1
_geom_torsion_atom_site_label_2
_geom_torsion_atom_site_label_3
_geom_torsion_atom_site_label_4
_geom_torsion
N3 P1 O1 C3 160.0(3)
N4 P1 O1 C3 43.9(4)
N1 P1 O1 C3 -76.0(4)
O1 P1 N1 P2 -111.7(3)
N3 P1 N1 P2 8.5(4)
N4 P1 N1 P2 136.2(3)
O1 P1 N3 P3 110.7(3)
N4 P1 N3 P3 -137.8(3)
N1 P1 N3 P3 -8.0(4)
O1 P1 N4 C1 -49.9(4)
N3 P1 N4 C1 -165.3(4)
N1 P1 N4 C1 64.4(4)
N2 P2 N1 P1 -5.7(5)
Cl3 P2 N1 P1 -131.0(3)
Cl4 P2 N1 P1 119.9(3)
N1 P2 N2 P3 2.1(6)
Cl3 P2 N2 P3 127.6(4)
Cl4 P2 N2 P3 -124.3(4)
N2 P3 N3 P1 5.0(5)
Cl2 P3 N3 P1 131.0(3)
Cl1 P3 N3 P1 -119.5(3)
N3 P3 N2 P2 -1.7(6)
Cl2 P3 N2 P2 -129.1(4)
Cl1 P3 N2 P2 123.0(4)
P1 O1 C3 C2 -22.5(6)
P1 O1 C3 C4 155.5(4)
C2 C1 N4 P1 32.0(6)
C7 C2 C3 O1 179.3(4)
C1 C2 C3 O1 -1.9(7)
C7 C2 C3 C4 1.3(7)
C1 C2 C3 C4 -179.8(4)
C3 C2 C1 N4 -2.6(6)
C7 C2 C1 N4 176.2(4)
C2 C3 C4 C5 -2.4(8)
O1 C3 C4 C5 179.6(5)
C6 C5 C4 C3 3.5(8)
C11 C6 C5 C4 178.8(5)
C7 C6 C5 C4 -3.5(8)
C5 C6 C11 C10 -178.8(6)
C7 C6 C11 C10 3.6(9)
C11 C6 C7 C8 -2.3(7)
C5 C6 C7 C8 179.9(5)
C11 C6 C7 C2 -179.7(5)
C5 C6 C7 C2 2.5(7)
C2 C7 C8 C9 179.2(5)
C6 C7 C8 C9 1.8(8)
C8 C7 C2 C3 -178.8(4)
C6 C7 C2 C3 -1.5(7)
C8 C7 C2 C1 2.3(7)
C6 C7 C2 C1 179.6(4)
C7 C8 C9 C10 -2.3(9)
C11 C10 C9 C8 3.3(10)
C6 C11 C10 C9 -4.0(10)
N3' P1' O1' C3' 160.6(3)
N1' P1' O1' C3' -74.6(4)
N4' P1' O1' C3' 44.5(4)
O1' P1' N3' P3' 106.7(3)
N1' P1' N3' P3' -12.8(4)
N4' P1' N3' P3' -142.2(3)
O1' P1' N4' C1' -50.6(4)
N3' P1' N4' C1' -165.7(3)
N1' P1' N4' C1' 63.8(4)
O1' P1' N1' P2' -104.5(3)
N3' P1' N1' P2' 16.1(4)
N4' P1' N1' P2' 143.8(3)
N2' P2' N1' P1' -9.2(5)
Cl3' P2' N1' P1' 115.1(3)
Cl4' P2' N1' P1' -135.0(3)
N1' P2' N2' P3' -1.7(6)
Cl3' P2' N2' P3' -127.5(4)
Cl4' P2' N2' P3' 124.1(4)
N3' P3' N2' P2' 4.7(6)
Cl1' P3' N2' P2' 130.3(4)
Cl2' P3' N2' P2' -120.9(4)
N2' P3' N3' P1' 3.0(5)
Cl1' P3' N3' P1' -123.0(3)
Cl2' P3' N3' P1' 128.2(3)
P1' O1' C3' C2' -24.6(6)
P1' O1' C3' C4' 156.2(4)
P1' N4' C1' C2' 33.2(5)
C3' C2' C1' N4' -5.0(6)
C7' C2' C1' N4' 176.0(4)
C3' C2' C7' C8' -179.5(4)
C1' C2' C7' C8' -0.5(6)
C3' C2' C7' C6' 0.1(6)
C1' C2' C7' C6' 179.1(4)
C7' C2' C3' C4' -0.8(7)
C1' C2' C3' C4' -179.7(5)
C7' C2' C3' O1' -179.9(4)
C1' C2' C3' O1' 1.1(7)
C5' C4' C3' C2' 1.0(8)
C5' C4' C3' O1' -179.8(5)
C3' C4' C5' C6' -0.5(8)
C7' C6' C5' C4' -0.2(8)
C11' C6' C5' C4' -177.7(5)
C11' C6' C7' C8' -2.4(7)
C5' C6' C7' C8' 180.0(5)
C11' C6' C7' C2' 177.9(5)
C5' C6' C7' C2' 0.3(7)
C7' C6' C11' C10' 3.3(9)
C5' C6' C11' C10' -179.1(6)
C6' C7' C8' C9' 1.1(7)
C2' C7' C8' C9' -179.2(5)
C7' C8' C9' C10' -0.6(8)
C11' C10' C9' C8' 1.5(9)
C6' C11' C10' C9' -2.9(10)
